data_4314866
loop_
_publ_author_name
'John E. Bercaw'
'Alec C. Durrell'
'Harry B. Gray'
'Jennifer C. Green'
'Nilay Hazari'
'Jay A. Labinger'
'Jay R. Winkler'

_publ_section_title
;
 Electronic Structures of PdII Dimers
;
_journal_name_full 'Inorganic Chemistry'
_journal_page_first 1801
_journal_page_last 1810
_journal_paper_doi 10.1021/ic902189g
_journal_volume 49
_journal_year 2010
_chemical_formula_moiety 'C28 H26 N2 O4 Pd2'
_chemical_formula_sum 'C28 H26 N2 O4 Pd2'
_chemical_formula_weight 667.31
_chemical_name_systematic
;
 ?
;
_space_group_IT_number 14
_symmetry_cell_setting monoclinic
_symmetry_space_group_name_Hall '-P 2yn'
_symmetry_space_group_name_H-M 'P 1 21/n 1'
_atom_sites_solution_hydrogens geom
_atom_sites_solution_primary direct
_atom_sites_solution_secondary difmap
_audit_creation_method SHELXL-97
_cell_angle_alpha 90.00
_cell_angle_beta 101.497(3)
_cell_angle_gamma 90.00
_cell_formula_units_Z 4
_cell_length_a 9.7796(5)
_cell_length_b 19.8167(9)
_cell_length_c 13.2199(6)
_cell_measurement_reflns_used 9045
_cell_measurement_temperature 100(2)
_cell_measurement_theta_max 38.30
_cell_measurement_theta_min 2.38
_cell_volume 2510.6(2)
_computing_cell_refinement 'Bruker SAINT-Plus v7.34A'
_computing_data_collection 'Bruker APEX2 v2.1-0'
_computing_data_reduction 'Bruker SAINT-Plus v7.34A'
_computing_molecular_graphics 'Bruker XP v5.1'
_computing_publication_material 'Bruker XCIF 2008'
_computing_structure_refinement 'SHELXL-97 (Sheldrick, 2008)'
_computing_structure_solution 'SHELXS-97 (Sheldrick, 2008)'
_diffrn_ambient_temperature 100(2)
_diffrn_measured_fraction_theta_full 0.925
_diffrn_measured_fraction_theta_max 0.925
_diffrn_measurement_device_type 'Bruker KAPPA APEX II'
_diffrn_measurement_method '\w scans; 21 settings'
_diffrn_radiation_monochromator graphite
_diffrn_radiation_source 'fine-focus sealed tube'
_diffrn_radiation_type MoK\a
_diffrn_radiation_wavelength 0.71073
_diffrn_reflns_av_R_equivalents 0.0314
_diffrn_reflns_av_sigmaI/netI 0.0214
_diffrn_reflns_limit_h_max 16
_diffrn_reflns_limit_h_min -15
_diffrn_reflns_limit_k_max 32
_diffrn_reflns_limit_k_min -34
_diffrn_reflns_limit_l_max 21
_diffrn_reflns_limit_l_min -22
_diffrn_reflns_number 96820
_diffrn_reflns_theta_full 38.54
_diffrn_reflns_theta_max 38.54
_diffrn_reflns_theta_min 1.88
_exptl_absorpt_coefficient_mu 1.470
_exptl_absorpt_correction_T_max 0.7476
_exptl_absorpt_correction_T_min 0.6559
_exptl_absorpt_correction_type multi-scan
_exptl_absorpt_process_details 'SADABS v2008/3, Bruker-AXS, Madison, WI'
_exptl_crystal_colour Yellow
_exptl_crystal_density_diffrn 1.765
_exptl_crystal_density_method 'not measured'
_exptl_crystal_description Rod
_exptl_crystal_F_000 1328
_exptl_crystal_size_max 0.23
_exptl_crystal_size_mid 0.14
_exptl_crystal_size_min 0.14
_refine_diff_density_max 7.176
_refine_diff_density_min -5.703
_refine_diff_density_rms 0.175
_refine_ls_extinction_method none
_refine_ls_goodness_of_fit_ref 3.991
_refine_ls_hydrogen_treatment Riding
_refine_ls_matrix_type 'Full matrix'
_refine_ls_number_parameters 352
_refine_ls_number_reflns 13102
_refine_ls_number_restraints 0
_refine_ls_restrained_S_all 3.991
_refine_ls_R_factor_all 0.0691
_refine_ls_R_factor_gt 0.0537
_refine_ls_shift/su_max 0.004
_refine_ls_shift/su_mean 0.000
_refine_ls_structure_factor_coef Fsqd
_refine_ls_weighting_details w=1/s^2^(Fo^2^)
_refine_ls_weighting_scheme sigma
_refine_ls_wR_factor_gt 0.0817
_refine_ls_wR_factor_ref 0.0827
_reflns_number_gt 10780
_reflns_number_total 13102
_reflns_threshold_expression >2sigma(I)
_cod_data_source_file ic902189g_si_002_2.cif
_cod_data_source_block COMPOUND_2
_cod_depositor_comments
;
The following automatic conversions were performed:

'_symmetry_cell_setting' value 'Monoclinic' changed to 'monoclinic'
according to the built-in table from CIF Core dictionary named
'cif_core.dic' version 2.4.1 from
2010-06-29.

'_refine_ls_weighting_scheme' value 'Sigma' changed to
'sigma' according to the built-in table from CIF Core dictionary
named 'cif_core.dic' version 2.4.1 from 2010-06-29.

Automatic conversion script
Id: cif_fix_values 1646 2011-03-28 12:23:43Z adriana 

The following automatic conversions were performed:

'_atom_sites_solution_primary' value 'Direct methods' was changed to
'direct'.

'_atom_sites_solution_secondary' value 'Difference Fourier map' was
changed to 'difmap'.

'_atom_sites_solution_hydrogens' value 'Geometric positions' was
changed to 'geom'.

Automatic conversion script
Id: cif_fix_values 6452 2018-10-05 10:23:21Z andrius 
;
_cod_database_code 4314866

loop_
_symmetry_equiv_pos_as_xyz
'x, y, z'
'-x+1/2, y+1/2, -z+1/2'
'-x, -y, -z'
'x-1/2, -y-1/2, z-1/2'

loop_
_atom_site_label
_atom_site_type_symbol
_atom_site_fract_x
_atom_site_fract_y
_atom_site_fract_z
_atom_site_U_iso_or_equiv
_atom_site_adp_type
_atom_site_occupancy
_atom_site_symmetry_multiplicity
_atom_site_calc_flag
_atom_site_refinement_flags
_atom_site_disorder_assembly
_atom_site_disorder_group
Pd1 Pd 0.739309(16) 0.190128(8) 0.234647(11) 0.01932(4) Uani 1 1 d . A .
Pd2 Pd 0.549601(18) 0.088194(9) 0.140079(12) 0.02244(4) Uani 1 1 d . . .
O1 O 0.55047(16) 0.24666(8) 0.19177(11) 0.0280(3) Uani 1 1 d . . .
O2 O 0.40433(17) 0.16505(8) 0.11636(11) 0.0298(4) Uani 1 1 d . A .
O3 O 0.68146(16) 0.16369(8) 0.36984(11) 0.0240(3) Uani 1 1 d . . .
O4 O 0.53460(17) 0.08133(8) 0.29910(11) 0.0262(3) Uani 1 1 d . A .
N1 N 0.80932(19) 0.21094(9) 0.10458(13) 0.0211(4) Uani 1 1 d . . .
C1 C 0.7364(2) 0.24431(11) 0.02237(16) 0.0259(5) Uani 1 1 d . A .
H1AA H 0.6470 0.2617 0.0260 0.031 Uiso 1 1 calc R . .
C2 C 0.7870(3) 0.25412(12) -0.06705(17) 0.0305(5) Uani 1 1 d . . .
H2AA H 0.7333 0.2776 -0.1240 0.037 Uiso 1 1 calc R A .
C3 C 0.9171(3) 0.22904(11) -0.07167(17) 0.0300(5) Uani 1 1 d . A .
H3AA H 0.9547 0.2354 -0.1319 0.036 Uiso 1 1 calc R . .
C4 C 0.9924(3) 0.19456(11) 0.01204(17) 0.0274(5) Uani 1 1 d . . .
H4AA H 1.0824 0.1773 0.0095 0.033 Uiso 1 1 calc R A .
C5 C 0.9367(2) 0.18496(10) 0.10033(15) 0.0213(4) Uani 1 1 d . A .
C6 C 1.0013(2) 0.14900(11) 0.19378(15) 0.0208(4) Uani 1 1 d . . .
C7 C 1.1319(2) 0.11867(11) 0.20917(16) 0.0252(5) Uani 1 1 d . A .
H7AA H 1.1854 0.1207 0.1566 0.030 Uiso 1 1 calc R . .
C8 C 1.1843(2) 0.08545(12) 0.30103(17) 0.0278(5) Uani 1 1 d . . .
H8AA H 1.2732 0.0643 0.3107 0.033 Uiso 1 1 calc R A .
C9 C 1.1079(2) 0.08278(12) 0.37918(17) 0.0279(5) Uani 1 1 d . A .
C10 C 0.9771(2) 0.11311(12) 0.36382(15) 0.0250(4) Uani 1 1 d . . .
H10A H 0.9246 0.1111 0.4170 0.030 Uiso 1 1 calc R A .
C11 C 0.9217(2) 0.14632(11) 0.27192(15) 0.0210(4) Uani 1 1 d . A .
C12 C 1.1679(3) 0.04865(15) 0.48008(19) 0.0437(7) Uani 1 1 d . . .
H12A H 1.0935 0.0405 0.5184 0.066 Uiso 1 1 calc R A .
H12C H 1.2393 0.0777 0.5209 0.066 Uiso 1 1 calc R . .
H12B H 1.2100 0.0056 0.4665 0.066 Uiso 1 1 calc R . .
C25 C 0.4331(2) 0.22497(12) 0.14649(15) 0.0262(5) Uani 1 1 d . A .
C26 C 0.3169(3) 0.27544(14) 0.12372(19) 0.0369(6) Uani 1 1 d . . .
H26B H 0.2900 0.2821 0.0489 0.055 Uiso 1 1 calc R A .
H26C H 0.3482 0.3184 0.1571 0.055 Uiso 1 1 calc R . .
H26A H 0.2365 0.2588 0.1503 0.055 Uiso 1 1 calc R . .
C27 C 0.5948(2) 0.11682(11) 0.37318(15) 0.0210(4) Uani 1 1 d . A .
C28 C 0.5599(2) 0.10335(7) 0.47746(11) 0.0282(5) Uani 1 1 d . . .
H28B H 0.4894 0.1358 0.4900 0.042 Uiso 1 1 calc R A .
H28C H 0.6443 0.1082 0.5311 0.042 Uiso 1 1 calc R . .
H28A H 0.5233 0.0574 0.4790 0.042 Uiso 1 1 calc R . .
N2A N 0.69853(18) 0.01343(7) 0.15549(10) 0.0208(4) Uani 0.851(2) 1 d PR A 1
C13A C 0.74737(17) -0.02109(7) 0.24240(10) 0.0240(6) Uani 0.851(2) 1 d PR A 1
H13A H 0.7068 -0.0138 0.3011 0.029 Uiso 0.851(2) 1 calc PR A 1
C14A C 0.8546(4) -0.06678(15) 0.2489(2) 0.0374(8) Uani 0.851(2) 1 d P A 1
H14A H 0.8871 -0.0910 0.3110 0.045 Uiso 0.851(2) 1 calc PR A 1
C15A C 0.9143(4) -0.07690(16) 0.1639(2) 0.0406(8) Uani 0.851(2) 1 d P A 1
H15A H 0.9894 -0.1078 0.1672 0.049 Uiso 0.851(2) 1 calc PR A 1
C16A C 0.8640(4) -0.04187(16) 0.0743(2) 0.0338(7) Uani 0.851(2) 1 d P A 1
H16A H 0.9046 -0.0482 0.0155 0.041 Uiso 0.851(2) 1 calc PR A 1
C17A C 0.7531(3) 0.00300(12) 0.07021(18) 0.0226(5) Uani 0.851(2) 1 d P A 1
C18A C 0.6839(3) 0.04249(13) -0.0187(2) 0.0202(5) Uani 0.851(2) 1 d P A 1
C19A C 0.7165(3) 0.03745(14) -0.11645(19) 0.0288(6) Uani 0.851(2) 1 d P A 1
H19A H 0.7887 0.0081 -0.1278 0.035 Uiso 0.851(2) 1 calc PR A 1
C20A C 0.6424(4) 0.07563(15) -0.1967(2) 0.0296(6) Uani 0.851(2) 1 d P A 1
H20A H 0.6649 0.0724 -0.2632 0.035 Uiso 0.851(2) 1 calc PR A 1
C21A C 0.5367(3) 0.11820(13) -0.18184(18) 0.0258(6) Uani 0.851(2) 1 d P A 1
C22A C 0.5034(3) 0.12307(12) -0.08313(18) 0.0221(5) Uani 0.851(2) 1 d P A 1
H22A H 0.4303 0.1522 -0.0726 0.026 Uiso 0.851(2) 1 calc PR A 1
C23A C 0.5768(3) 0.08552(12) -0.00106(17) 0.0187(5) Uani 0.851(2) 1 d P A 1
C24A C 0.4585(4) 0.16057(16) -0.2686(2) 0.0378(7) Uani 0.851(2) 1 d P A 1
H24A H 0.4325 0.1328 -0.3307 0.057 Uiso 0.851(2) 1 calc PR A 1
H24B H 0.5179 0.1979 -0.2823 0.057 Uiso 0.851(2) 1 calc PR A 1
H24C H 0.3740 0.1787 -0.2493 0.057 Uiso 0.851(2) 1 calc PR A 1
N2B N 0.5177(9) 0.1095(4) -0.0251(5) 0.016(2) Uiso 0.149(2) 1 d PG A 2
C13B C 0.4189(9) 0.1501(5) -0.0869(6) 0.019 Uiso 0.149(2) 1 d PG A 2
H13B H 0.3519 0.1738 -0.0575 0.019 Uiso 0.149(2) 1 calc PR A 2
C14B C 0.4182(10) 0.1560(5) -0.1918(6) 0.037(4) Uiso 0.149(2) 1 d PG A 2
H14B H 0.3507 0.1837 -0.2340 0.045 Uiso 0.149(2) 1 calc PR A 2
C15B C 0.5162(13) 0.1213(6) -0.2348(5) 0.034(4) Uiso 0.149(2) 1 d PG A 2
H15B H 0.5157 0.1254 -0.3065 0.040 Uiso 0.149(2) 1 calc PR A 2
C16B C 0.6150(12) 0.0808(6) -0.1730(8) 0.038(7) Uiso 0.149(2) 1 d PG A 2
H16B H 0.6820 0.0571 -0.2024 0.046 Uiso 0.149(2) 1 calc PR A 2
C17B C 0.6157(10) 0.0749(5) -0.0681(7) 0.026(3) Uiso 0.149(2) 1 d PG A 2
C18B C 0.7089(11) 0.0357(5) 0.0104(6) 0.015(4) Uiso 0.149(2) 1 d PG A 2
C19B C 0.8214(12) -0.0005(6) -0.0112(6) 0.033(4) Uiso 0.149(2) 1 d PG A 2
H19B H 0.8402 -0.0002 -0.0790 0.040 Uiso 0.149(2) 1 calc PR A 2
C20B C 0.9064(11) -0.0372(6) 0.0664(8) 0.036(7) Uiso 0.149(2) 1 d PG A 2
H20B H 0.9833 -0.0620 0.0516 0.043 Uiso 0.149(2) 1 calc PR A 2
C21B C 0.8790(11) -0.0377(6) 0.1656(7) 0.030(3) Uiso 0.149(2) 1 d PG A 2
C22B C 0.7665(11) -0.0014(5) 0.1872(6) 0.022(3) Uiso 0.149(2) 1 d PG A 2
H22B H 0.7477 -0.0018 0.2550 0.026 Uiso 0.149(2) 1 calc PR A 2
C23B C 0.6815(10) 0.0352(5) 0.1096(7) 0.021(3) Uiso 0.149(2) 1 d PG A 2
C24B C 0.970(2) -0.0756(10) 0.2463(14) 0.044(5) Uiso 0.149(2) 1 d P A 2
H24D H 1.0383 -0.1008 0.2163 0.066 Uiso 0.149(2) 1 calc PR A 2
H24E H 0.9138 -0.1072 0.2781 0.066 Uiso 0.149(2) 1 calc PR A 2
H24F H 1.0186 -0.0444 0.2988 0.066 Uiso 0.149(2) 1 calc PR A 2

loop_
_atom_site_aniso_label
_atom_site_aniso_U_11
_atom_site_aniso_U_22
_atom_site_aniso_U_33
_atom_site_aniso_U_23
_atom_site_aniso_U_13
_atom_site_aniso_U_12
Pd1 0.01459(7) 0.02600(8) 0.01918(7) -0.00442(6) 0.00777(6) -0.00441(6)
Pd2 0.02137(8) 0.02815(9) 0.02006(8) -0.00919(6) 0.00957(6) -0.00697(6)
O1 0.0191(8) 0.0371(9) 0.0278(8) -0.0072(7) 0.0046(6) 0.0005(7)
O2 0.0230(8) 0.0374(10) 0.0270(8) 0.0044(7) 0.0006(6) -0.0051(7)
O3 0.0205(8) 0.0319(8) 0.0226(7) -0.0048(6) 0.0117(6) -0.0054(6)
O4 0.0243(8) 0.0278(8) 0.0267(8) -0.0019(6) 0.0055(6) -0.0033(6)
N1 0.0218(9) 0.0215(9) 0.0217(8) -0.0041(7) 0.0085(7) -0.0067(7)
C1 0.0269(12) 0.0234(11) 0.0284(11) -0.0004(8) 0.0079(9) -0.0038(9)
C2 0.0410(15) 0.0265(12) 0.0253(11) 0.0010(9) 0.0093(10) -0.0087(10)
C3 0.0437(15) 0.0256(11) 0.0252(10) -0.0033(9) 0.0179(10) -0.0107(10)
C4 0.0312(12) 0.0261(11) 0.0298(11) -0.0083(9) 0.0175(10) -0.0083(9)
C5 0.0226(10) 0.0207(10) 0.0231(9) -0.0078(8) 0.0106(8) -0.0082(8)
C6 0.0189(10) 0.0222(10) 0.0235(9) -0.0068(8) 0.0094(8) -0.0062(8)
C7 0.0212(11) 0.0290(12) 0.0284(11) -0.0083(9) 0.0124(9) -0.0042(9)
C8 0.0178(10) 0.0323(12) 0.0340(12) -0.0079(9) 0.0070(9) -0.0024(9)
C9 0.0207(11) 0.0342(13) 0.0287(11) 0.0001(9) 0.0044(9) -0.0016(9)
C10 0.0183(10) 0.0349(12) 0.0232(10) 0.0011(9) 0.0080(8) -0.0029(9)
C11 0.0167(9) 0.0245(10) 0.0231(9) -0.0069(8) 0.0072(8) -0.0078(8)
C12 0.0304(14) 0.063(2) 0.0373(14) 0.0129(13) 0.0067(11) 0.0057(13)
C25 0.0204(11) 0.0423(14) 0.0171(9) 0.0032(9) 0.0065(8) -0.0009(9)
C26 0.0233(12) 0.0480(16) 0.0366(13) 0.0072(11) -0.0009(10) 0.0033(11)
C27 0.0160(9) 0.0237(10) 0.0248(10) 0.0009(8) 0.0078(8) 0.0048(8)
C28 0.0282(12) 0.0310(12) 0.0275(11) 0.0056(9) 0.0105(9) -0.0003(9)
N2A 0.0274(12) 0.0198(10) 0.0157(9) -0.0043(8) 0.0053(8) -0.0011(8)
C13A 0.0335(15) 0.0213(12) 0.0152(10) -0.0021(9) 0.0001(10) 0.0048(10)
C14A 0.051(2) 0.0363(16) 0.0214(13) -0.0011(11) -0.0001(13) 0.0163(14)
C15A 0.048(2) 0.0434(19) 0.0283(15) -0.0033(12) 0.0031(14) 0.0250(15)
C16A 0.038(2) 0.0354(18) 0.0283(15) -0.0055(11) 0.0084(14) 0.0172(14)
C17A 0.0274(13) 0.0210(12) 0.0192(11) -0.0052(9) 0.0046(10) 0.0008(10)
C18A 0.0252(14) 0.0192(12) 0.0164(12) -0.0016(10) 0.0049(11) 0.0014(10)
C19A 0.0371(16) 0.0271(14) 0.0246(12) -0.0040(10) 0.0118(11) 0.0069(12)
C20A 0.0446(19) 0.0262(15) 0.0207(12) -0.0004(10) 0.0135(15) 0.0040(12)
C21A 0.0350(15) 0.0241(13) 0.0180(11) 0.0013(9) 0.0043(11) 0.0002(11)
C22A 0.0241(13) 0.0202(12) 0.0215(11) -0.0022(9) 0.0037(10) 0.0002(9)
C23A 0.0211(12) 0.0178(11) 0.0174(10) -0.0039(8) 0.0042(9) -0.0024(9)
C24A 0.051(2) 0.0366(17) 0.0258(13) 0.0041(12) 0.0088(13) 0.0133(14)

loop_
_atom_type_symbol
_atom_type_description
_atom_type_scat_dispersion_real
_atom_type_scat_dispersion_imag
_atom_type_scat_source
C C 0.0033 0.0016 'International Tables Vol C Tables 4.2.6.8 and 6.1.1.4'
H H 0.0000 0.0000 'International Tables Vol C Tables 4.2.6.8 and 6.1.1.4'
N N 0.0061 0.0033 'International Tables Vol C Tables 4.2.6.8 and 6.1.1.4'
O O 0.0106 0.0060 'International Tables Vol C Tables 4.2.6.8 and 6.1.1.4'
Pd Pd -0.9988 1.0072 'International Tables Vol C Tables 4.2.6.8 and 6.1.1.4'

loop_
_geom_angle_atom_site_label_1
_geom_angle_atom_site_label_2
_geom_angle_atom_site_label_3
_geom_angle
_geom_angle_site_symmetry_1
_geom_angle_site_symmetry_3
_geom_angle_publ_flag
C11 Pd1 N1 81.84(8) . . yes
C11 Pd1 O3 93.63(7) . . yes
N1 Pd1 O3 175.37(7) . . yes
C11 Pd1 O1 174.51(8) . . yes
N1 Pd1 O1 95.10(7) . . yes
O3 Pd1 O1 89.49(6) . . yes
C11 Pd1 Pd2 106.05(6) . . yes
N1 Pd1 Pd2 94.17(5) . . yes
O3 Pd1 Pd2 86.14(4) . . yes
O1 Pd1 Pd2 78.65(4) . . yes
C23B Pd2 C23A 61.2(3) . . yes
C23B Pd2 N2A 20.4(3) . . yes
C23A Pd2 N2A 81.10(8) . . yes
C23B Pd2 O2 156.0(3) . . yes
C23A Pd2 O2 95.54(8) . . yes
N2A Pd2 O2 176.42(6) . . yes
C23B Pd2 O4 112.4(3) . . yes
C23A Pd2 O4 173.50(9) . . yes
N2A Pd2 O4 92.45(5) . . yes
O2 Pd2 O4 90.93(6) . . yes
C23B Pd2 N2B 81.5(4) . . yes
C23A Pd2 N2B 20.3(2) . . yes
N2A Pd2 N2B 101.3(2) . . yes
O2 Pd2 N2B 75.4(2) . . yes
O4 Pd2 N2B 165.9(2) . . yes
C23B Pd2 Pd1 94.6(4) . . yes
C23A Pd2 Pd1 103.82(7) . . yes
N2A Pd2 Pd1 94.62(4) . . yes
O2 Pd2 Pd1 84.95(4) . . yes
O4 Pd2 Pd1 77.34(4) . . yes
N2B Pd2 Pd1 104.6(2) . . yes
C25 O1 Pd1 127.19(16) . . ?
C25 O2 Pd2 122.78(14) . . ?
C27 O3 Pd1 121.50(13) . . ?
C27 O4 Pd2 128.21(14) . . ?
C1 N1 C5 119.63(18) . . ?
C1 N1 Pd1 124.94(16) . . ?
C5 N1 Pd1 115.31(14) . . ?
N1 C1 C2 122.4(2) . . ?
C3 C2 C1 118.5(2) . . ?
C2 C3 C4 119.5(2) . . ?
C3 C4 C5 120.1(2) . . ?
N1 C5 C4 119.8(2) . . ?
N1 C5 C6 113.36(18) . . ?
C4 C5 C6 126.9(2) . . ?
C7 C6 C11 120.06(19) . . ?
C7 C6 C5 124.51(19) . . ?
C11 C6 C5 115.43(19) . . ?
C8 C7 C6 120.1(2) . . ?
C7 C8 C9 120.6(2) . . ?
C10 C9 C8 119.3(2) . . ?
C10 C9 C12 120.5(2) . . ?
C8 C9 C12 120.2(2) . . ?
C9 C10 C11 121.2(2) . . ?
C10 C11 C6 118.7(2) . . ?
C10 C11 Pd1 127.30(16) . . ?
C6 C11 Pd1 113.99(15) . . ?
O1 C25 O2 126.4(2) . . ?
O1 C25 C26 116.8(2) . . ?
O2 C25 C26 116.8(2) . . ?
O4 C27 O3 126.77(19) . . ?
O4 C27 C28 117.29(19) . . ?
O3 C27 C28 115.93(17) . . ?
C13A N2A C17A 120.18(13) . . ?
C13A N2A Pd2 125.2 . . ?
C17A N2A Pd2 114.54(13) . . ?
N2A C13A C14A 121.76(13) . . ?
C13A C14A C15A 119.1(2) . . ?
C16A C15A C14A 119.4(3) . . ?
C15A C16A C17A 119.8(3) . . ?
N2A C17A C16A 119.8(2) . . ?
N2A C17A C18A 113.0(2) . . ?
C16A C17A C18A 127.2(2) . . ?
C19A C18A C23A 120.8(3) . . ?
C19A C18A C17A 123.5(2) . . ?
C23A C18A C17A 115.6(2) . . ?
C20A C19A C18A 119.3(3) . . ?
C21A C20A C19A 121.2(3) . . ?
C20A C21A C22A 119.5(2) . . ?
C20A C21A C24A 121.0(3) . . ?
C22A C21A C24A 119.5(2) . . ?
C23A C22A C21A 120.4(2) . . ?
C22A C23A C18A 118.7(2) . . ?
C22A C23A Pd2 125.99(19) . . ?
C18A C23A Pd2 115.25(19) . . ?
C13B N2B C17B 120.0 . . ?
C13B N2B Pd2 130.1(5) . . ?
C17B N2B Pd2 109.9(5) . . ?
C14B C13B N2B 120.0 . . ?
C13B C14B C15B 120.0 . . ?
C14B C15B C16B 120.0 . . ?
C17B C16B C15B 120.0 . . ?
C16B C17B N2B 120.0 . . ?
C16B C17B C18B 129.2(7) . . ?
N2B C17B C18B 110.8(7) . . ?
C19B C18B C23B 120.0 . . ?
C19B C18B C17B 122.4(7) . . ?
C23B C18B C17B 117.6(7) . . ?
C18B C19B C20B 120.0 . . ?
C21B C20B C19B 120.0 . . ?
C20B C21B C22B 120.0 . . ?
C20B C21B C24B 119.4(11) . . ?
C22B C21B C24B 120.6(11) . . ?
C23B C22B C21B 120.0 . . ?
C22B C23B C18B 120.0 . . ?
C22B C23B Pd2 119.8(6) . . ?
C18B C23B Pd2 119.8(6) . . ?

loop_
_geom_bond_atom_site_label_1
_geom_bond_atom_site_label_2
_geom_bond_distance
_geom_bond_site_symmetry_2
_geom_bond_publ_flag
Pd1 C11 1.956(2) . yes
Pd1 N1 2.0161(17) . yes
Pd1 O3 2.0474(14) . yes
Pd1 O1 2.1378(16) . yes
Pd1 Pd2 2.8567(2) . yes
Pd2 C23B 1.770(7) . yes
Pd2 C23A 1.937(2) . yes
Pd2 N2A 2.0590(16) . yes
Pd2 O2 2.0636(17) . yes
Pd2 O4 2.1407(15) . yes
Pd2 N2B 2.184(6) . yes
O1 C25 1.260(3) . ?
O2 C25 1.266(3) . ?
O3 C27 1.264(3) . ?
O4 C27 1.253(2) . ?
N1 C1 1.348(3) . ?
N1 C5 1.359(3) . ?
C1 C2 1.383(3) . ?
C2 C3 1.379(4) . ?
C3 C4 1.382(3) . ?
C4 C5 1.396(3) . ?
C5 C6 1.457(3) . ?
C6 C7 1.389(3) . ?
C6 C11 1.413(3) . ?
C7 C8 1.387(3) . ?
C8 C9 1.391(3) . ?
C9 C10 1.391(3) . ?
C9 C12 1.506(3) . ?
C10 C11 1.393(3) . ?
C25 C26 1.499(3) . ?
C27 C28 1.508(2) . ?
N2A C13A 1.3406 . ?
N2A C17A 1.356(3) . ?
C13A C14A 1.375(3) . ?
C14A C15A 1.380(4) . ?
C15A C16A 1.376(4) . ?
C16A C17A 1.395(4) . ?
C17A C18A 1.461(4) . ?
C18A C19A 1.395(4) . ?
C18A C23A 1.405(4) . ?
C19A C20A 1.384(4) . ?
C20A C21A 1.379(4) . ?
C21A C22A 1.410(3) . ?
C21A C24A 1.502(4) . ?
C22A C23A 1.391(3) . ?
N2B C13B 1.3900 . ?
N2B C17B 1.3900 . ?
C13B C14B 1.3900 . ?
C14B C15B 1.3900 . ?
C15B C16B 1.3900 . ?
C16B C17B 1.3900 . ?
C17B C18B 1.461(10) . ?
C18B C19B 1.3900 . ?
C18B C23B 1.3900 . ?
C19B C20B 1.3900 . ?
C20B C21B 1.3900 . ?
C21B C22B 1.3900 . ?
C21B C24B 1.45(2) . ?
C22B C23B 1.3900 . ?
